data_4071752
loop_
_publ_author_name
'Sasamori, Takahiro'
'Yuasa, Akihiro'
'Hosoi, Yoshinobu'
'Furukawa, Yukio'
'Tokitoh, Norihiro'

_publ_section_title
;
 1,2-Bis(ferrocenyl)disilene: A Multistep Redox System with an SiSi Double
 Bond
;
_journal_issue 14
_journal_name_full Organometallics
_journal_page_first 3325
_journal_paper_doi 10.1021/om8003543
_journal_volume 27
_journal_year 2008
_chemical_formula_moiety 'C50 H64 Fe2 Si2, C4 H8 O'
_chemical_formula_sum 'C54 H72 Fe2 O Si2'
_chemical_formula_weight 905.00
_chemical_name_systematic
; 
 ? 
;
_space_group_IT_number 15
_symmetry_cell_setting monoclinic
_symmetry_Int_Tables_number 15
_symmetry_space_group_name_Hall '-C 2yc'
_symmetry_space_group_name_H-M 'C 1 2/c 1'
_atom_sites_solution_hydrogens geom
_atom_sites_solution_primary direct
_atom_sites_solution_secondary difmap
_audit_creation_method SHELXL-97
_cell_angle_alpha 90.00
_cell_angle_beta 106.2743(13)
_cell_angle_gamma 90.00
_cell_formula_units_Z 4
_cell_length_a 19.3619(7)
_cell_length_b 10.0596(3)
_cell_length_c 26.0871(8)
_cell_measurement_temperature 103(2)
_cell_measurement_theta_max 25.49
_cell_measurement_theta_min 2.30
_cell_volume 4877.5(3)
_computing_cell_refinement HKL2000
_computing_data_collection CrystalClear
_computing_data_reduction HKL2000
_computing_structure_refinement 'SHELXL-97 (Sheldrick, 1997)'
_computing_structure_solution SIR-97
_diffrn_ambient_temperature 103(2)
_diffrn_detector_area_resol_mean 7.31
_diffrn_measured_fraction_theta_full 0.997
_diffrn_measured_fraction_theta_max 0.997
_diffrn_measurement_device_type 'Rigaku Mercury'
_diffrn_measurement_method \w
_diffrn_radiation_monochromator graphite
_diffrn_radiation_source 'fine-focus sealed tube'
_diffrn_radiation_type MoK\a
_diffrn_radiation_wavelength 0.71069
_diffrn_reflns_av_R_equivalents 0.0649
_diffrn_reflns_av_sigmaI/netI 0.0586
_diffrn_reflns_limit_h_max 23
_diffrn_reflns_limit_h_min -23
_diffrn_reflns_limit_k_max 11
_diffrn_reflns_limit_k_min -12
_diffrn_reflns_limit_l_max 31
_diffrn_reflns_limit_l_min -31
_diffrn_reflns_number 21016
_diffrn_reflns_theta_full 25.49
_diffrn_reflns_theta_max 25.49
_diffrn_reflns_theta_min 2.30
_exptl_absorpt_coefficient_mu 0.681
_exptl_absorpt_correction_T_max 0.9351
_exptl_absorpt_correction_T_min 0.7493
_exptl_absorpt_correction_type multi-scan
_exptl_absorpt_process_details 'Jacobson, R. (1998) Private communication'
_exptl_crystal_colour red
_exptl_crystal_density_diffrn 1.232
_exptl_crystal_density_method 'not measured'
_exptl_crystal_description prism
_exptl_crystal_F_000 1936
_exptl_crystal_size_max 0.45
_exptl_crystal_size_mid 0.40
_exptl_crystal_size_min 0.10
_refine_diff_density_max 0.678
_refine_diff_density_min -0.566
_refine_diff_density_rms 0.067
_refine_ls_extinction_method none
_refine_ls_goodness_of_fit_ref 1.066
_refine_ls_hydrogen_treatment constr
_refine_ls_matrix_type full
_refine_ls_number_parameters 273
_refine_ls_number_reflns 4530
_refine_ls_number_restraints 0
_refine_ls_restrained_S_all 1.066
_refine_ls_R_factor_all 0.0727
_refine_ls_R_factor_gt 0.0446
_refine_ls_shift/su_max 0.000
_refine_ls_shift/su_mean 0.000
_refine_ls_structure_factor_coef Fsqd
_refine_ls_weighting_details 'calc w=1/[\s^2^(Fo^2^)+(0.0662P)^2^+0.4093P] where P=(Fo^2^+2Fc^2^)/3'
_refine_ls_weighting_scheme calc
_refine_ls_wR_factor_gt 0.1129
_refine_ls_wR_factor_ref 0.1238
_reflns_number_gt 3202
_reflns_number_total 4530
_reflns_threshold_expression >2sigma(I)
_cod_data_source_file om8003543-file001.cif
_cod_data_source_block fcsisi
_cod_original_sg_symbol_H-M C2/c
_cod_database_code 4071752

loop_
_symmetry_equiv_pos_as_xyz
'x, y, z'
'-x, y, -z+1/2'
'x+1/2, y+1/2, z'
'-x+1/2, y+1/2, -z+1/2'
'-x, -y, -z'
'x, -y, z-1/2'
'-x+1/2, -y+1/2, -z'
'x+1/2, -y+1/2, z-1/2'

loop_
_atom_site_label
_atom_site_type_symbol
_atom_site_fract_x
_atom_site_fract_y
_atom_site_fract_z
_atom_site_U_iso_or_equiv
_atom_site_adp_type
_atom_site_occupancy
_atom_site_symmetry_multiplicity
_atom_site_calc_flag
_atom_site_refinement_flags
Si1 Si 0.20217(4) 0.19756(8) 0.50288(3) 0.0222(2) Uani 1 1 d .
C1 C 0.15312(14) 0.0951(3) 0.44537(12) 0.0226(6) Uani 1 1 d .
C2 C 0.11820(15) -0.0306(3) 0.44571(12) 0.0259(7) Uani 1 1 d .
H1 H 0.1181 -0.0804 0.4766 0.031 Uiso 1 1 calc R
C3 C 0.08415(16) -0.0681(3) 0.39261(13) 0.0318(8) Uani 1 1 d .
H2 H 0.0576 -0.1475 0.3817 0.038 Uiso 1 1 calc R
C4 C 0.09627(17) 0.0328(3) 0.35821(13) 0.0347(8) Uani 1 1 d .
H3 H 0.0791 0.0332 0.3203 0.042 Uiso 1 1 calc R
C5 C 0.13856(16) 0.1328(3) 0.39054(12) 0.0304(7) Uani 1 1 d .
H4 H 0.1546 0.2122 0.3778 0.037 Uiso 1 1 calc R
Fe1 Fe 0.04405(2) 0.10927(4) 0.409524(18) 0.02607(15) Uani 1 1 d .
C6 C -0.0214(2) 0.1547(5) 0.4561(2) 0.0683(14) Uani 1 1 d .
H5 H -0.0138 0.1284 0.4922 0.082 Uiso 1 1 calc R
C7 C 0.00223(17) 0.2703(3) 0.43896(14) 0.0382(8) Uani 1 1 d .
H6 H 0.0288 0.3381 0.4614 0.046 Uiso 1 1 calc R
C8 C -0.0187(2) 0.2724(4) 0.38400(15) 0.0516(11) Uani 1 1 d .
H7 H -0.0091 0.3417 0.3622 0.062 Uiso 1 1 calc R
C9 C -0.0562(2) 0.1566(6) 0.3659(2) 0.092(2) Uani 1 1 d .
H8 H -0.0765 0.1319 0.3296 0.111 Uiso 1 1 calc R
C10 C -0.0587(2) 0.0818(4) 0.4110(4) 0.108(3) Uani 1 1 d .
H9 H -0.0814 -0.0020 0.4108 0.130 Uiso 1 1 calc R
C11 C 0.20312(14) 0.1453(3) 0.57225(11) 0.0205(6) Uani 1 1 d .
C12 C 0.17367(14) 0.2322(3) 0.60307(11) 0.0210(6) Uani 1 1 d .
C13 C 0.18807(15) 0.2106(3) 0.65800(11) 0.0249(7) Uani 1 1 d .
H10 H 0.1683 0.2697 0.6786 0.030 Uiso 1 1 calc R
C14 C 0.23061(16) 0.1050(3) 0.68337(12) 0.0248(6) Uani 1 1 d .
C15 C 0.25661(15) 0.0179(3) 0.65209(11) 0.0231(6) Uani 1 1 d .
H11 H 0.2846 -0.0560 0.6687 0.028 Uiso 1 1 calc R
C16 C 0.24340(14) 0.0343(3) 0.59726(11) 0.0206(6) Uani 1 1 d .
C17 C 0.12732(15) 0.3500(3) 0.57826(12) 0.0249(7) Uani 1 1 d .
H12 H 0.1187 0.3433 0.5387 0.030 Uiso 1 1 calc R
C18 C 0.24955(18) 0.0892(3) 0.74353(12) 0.0298(7) Uani 1 1 d .
H13 H 0.2779 0.0054 0.7531 0.036 Uiso 1 1 calc R
C19 C 0.27396(15) -0.0675(3) 0.56610(12) 0.0239(7) Uani 1 1 d .
H14 H 0.2554 -0.0445 0.5274 0.029 Uiso 1 1 calc R
C20 C 0.05360(17) 0.3473(3) 0.58905(14) 0.0371(8) Uani 1 1 d .
H15 H 0.0297 0.2627 0.5766 0.056 Uiso 1 1 calc R
H16 H 0.0241 0.4208 0.5700 0.056 Uiso 1 1 calc R
H17 H 0.0598 0.3567 0.6275 0.056 Uiso 1 1 calc R
C21 C 0.16544(17) 0.4821(3) 0.59574(14) 0.0383(8) Uani 1 1 d .
H18 H 0.1742 0.4929 0.6344 0.057 Uiso 1 1 calc R
H19 H 0.1352 0.5552 0.5771 0.057 Uiso 1 1 calc R
H20 H 0.2114 0.4831 0.5869 0.057 Uiso 1 1 calc R
C22 C 0.1832(2) 0.0771(4) 0.76360(14) 0.0442(9) Uani 1 1 d .
H21 H 0.1549 0.1592 0.7556 0.066 Uiso 1 1 calc R
H22 H 0.1980 0.0623 0.8023 0.066 Uiso 1 1 calc R
H23 H 0.1538 0.0020 0.7458 0.066 Uiso 1 1 calc R
C23 C 0.2972(2) 0.2042(3) 0.77102(13) 0.0476(10) Uani 1 1 d .
H24 H 0.3402 0.2086 0.7582 0.071 Uiso 1 1 calc R
H25 H 0.3116 0.1899 0.8097 0.071 Uiso 1 1 calc R
H26 H 0.2704 0.2878 0.7627 0.071 Uiso 1 1 calc R
C24 C 0.24748(17) -0.2080(3) 0.57333(12) 0.0295(7) Uani 1 1 d .
H27 H 0.2647 -0.2703 0.5507 0.044 Uiso 1 1 calc R
H28 H 0.1948 -0.2089 0.5630 0.044 Uiso 1 1 calc R
H29 H 0.2661 -0.2347 0.6108 0.044 Uiso 1 1 calc R
C25 C 0.35572(16) -0.0622(3) 0.58082(14) 0.0373(8) Uani 1 1 d .
H30 H 0.3756 -0.0884 0.6183 0.056 Uiso 1 1 calc R
H31 H 0.3712 0.0284 0.5758 0.056 Uiso 1 1 calc R
H32 H 0.3730 -0.1234 0.5579 0.056 Uiso 1 1 calc R
O1 O 0.0000 0.6938(9) 0.2500 0.198(4) Uani 1 2 d S
C26 C 0.0605(4) 0.6076(8) 0.2465(3) 0.131(3) Uani 1 1 d .
H33 H 0.0687 0.6142 0.2108 0.157 Uiso 1 1 calc R
H34 H 0.1054 0.6322 0.2739 0.157 Uiso 1 1 calc R
C27 C 0.0382(5) 0.4796(9) 0.2555(4) 0.227(7) Uani 1 1 d .
H35 H 0.0607 0.4532 0.2930 0.273 Uiso 1 1 calc R
H36 H 0.0530 0.4151 0.2319 0.273 Uiso 1 1 calc R

loop_
_atom_site_aniso_label
_atom_site_aniso_U_11
_atom_site_aniso_U_22
_atom_site_aniso_U_33
_atom_site_aniso_U_23
_atom_site_aniso_U_13
_atom_site_aniso_U_12
Si1 0.0189(4) 0.0224(4) 0.0258(5) 0.0014(3) 0.0073(3) -0.0014(3)
C1 0.0165(14) 0.0237(16) 0.0289(17) 0.0005(13) 0.0083(13) 0.0017(12)
C2 0.0200(15) 0.0240(16) 0.0339(18) 0.0008(14) 0.0077(14) 0.0037(13)
C3 0.0253(17) 0.0277(17) 0.043(2) -0.0102(15) 0.0097(15) -0.0008(13)
C4 0.0310(18) 0.049(2) 0.0243(17) -0.0101(16) 0.0077(14) -0.0073(16)
C5 0.0272(17) 0.0375(19) 0.0277(18) 0.0000(14) 0.0094(14) -0.0055(14)
Fe1 0.0188(2) 0.0240(2) 0.0335(3) 0.0009(2) 0.00414(19) 0.00032(19)
C6 0.060(3) 0.061(3) 0.108(4) 0.037(3) 0.064(3) 0.033(2)
C7 0.0227(17) 0.038(2) 0.050(2) -0.0026(17) 0.0049(16) 0.0105(15)
C8 0.057(3) 0.042(2) 0.051(3) 0.0088(19) 0.006(2) 0.028(2)
C9 0.045(3) 0.080(4) 0.109(4) -0.058(3) -0.050(3) 0.039(3)
C10 0.024(2) 0.024(2) 0.285(9) -0.018(4) 0.058(4) -0.0018(19)
C11 0.0155(14) 0.0181(14) 0.0271(16) -0.0035(12) 0.0049(12) -0.0038(11)
C12 0.0179(14) 0.0182(14) 0.0256(16) 0.0001(12) 0.0040(12) -0.0034(12)
C13 0.0263(16) 0.0216(15) 0.0281(17) -0.0055(13) 0.0097(14) -0.0034(13)
C14 0.0270(16) 0.0221(15) 0.0244(16) 0.0003(13) 0.0058(13) -0.0030(13)
C15 0.0199(14) 0.0174(15) 0.0306(17) 0.0038(13) 0.0049(13) -0.0011(12)
C16 0.0181(14) 0.0193(15) 0.0245(16) -0.0004(12) 0.0061(12) -0.0030(12)
C17 0.0250(16) 0.0205(15) 0.0289(17) -0.0004(13) 0.0071(14) 0.0028(12)
C18 0.0382(18) 0.0239(16) 0.0260(17) -0.0015(13) 0.0068(14) 0.0007(14)
C19 0.0251(15) 0.0206(15) 0.0269(16) 0.0012(12) 0.0088(13) 0.0036(12)
C20 0.0289(18) 0.0286(17) 0.057(2) 0.0051(16) 0.0173(17) 0.0055(15)
C21 0.0326(19) 0.0205(17) 0.059(2) 0.0028(16) 0.0080(17) 0.0022(14)
C22 0.051(2) 0.053(2) 0.0301(19) 0.0016(17) 0.0143(17) 0.0018(19)
C23 0.069(3) 0.036(2) 0.030(2) 0.0025(16) -0.0003(18) -0.0135(19)
C24 0.0355(18) 0.0207(16) 0.0342(18) -0.0013(14) 0.0130(15) 0.0047(14)
C25 0.0290(18) 0.0355(19) 0.051(2) 0.0027(16) 0.0178(17) 0.0067(15)
O1 0.207(10) 0.159(8) 0.260(11) 0.000 0.119(9) 0.000
C26 0.127(6) 0.147(7) 0.135(6) 0.043(6) 0.061(5) 0.043(6)
C27 0.242(13) 0.122(7) 0.200(9) -0.057(7) -0.131(9) 0.064(7)

loop_
_atom_type_symbol
_atom_type_description
_atom_type_scat_dispersion_real
_atom_type_scat_dispersion_imag
_atom_type_scat_source
C C 0.0033 0.0016 'International Tables Vol C Tables 4.2.6.8 and 6.1.1.4'
H H 0.0000 0.0000 'International Tables Vol C Tables 4.2.6.8 and 6.1.1.4'
O O 0.0106 0.0060 'International Tables Vol C Tables 4.2.6.8 and 6.1.1.4'
Si Si 0.0817 0.0704 'International Tables Vol C Tables 4.2.6.8 and 6.1.1.4'
Fe Fe 0.3463 0.8444 'International Tables Vol C Tables 4.2.6.8 and 6.1.1.4'

loop_
_geom_angle_atom_site_label_1
_geom_angle_atom_site_label_2
_geom_angle_atom_site_label_3
_geom_angle
_geom_angle_site_symmetry_1
_geom_angle_site_symmetry_3
C1 Si1 C11 119.31(12) . .
C1 Si1 Si1 117.94(10) . 7_556
C11 Si1 Si1 115.08(10) . 7_556
C5 C1 C2 106.2(3) . .
C5 C1 Si1 125.2(2) . .
C2 C1 Si1 128.5(2) . .
C5 C1 Fe1 68.77(16) . .
C2 C1 Fe1 68.86(15) . .
Si1 C1 Fe1 123.90(14) . .
C3 C2 C1 108.7(3) . .
C3 C2 Fe1 69.83(17) . .
C1 C2 Fe1 70.21(16) . .
C3 C2 H1 125.6 . .
C1 C2 H1 125.6 . .
Fe1 C2 H1 125.9 . .
C2 C3 C4 108.4(3) . .
C2 C3 Fe1 69.83(17) . .
C4 C3 Fe1 69.62(18) . .
C2 C3 H2 125.8 . .
C4 C3 H2 125.8 . .
Fe1 C3 H2 126.3 . .
C5 C4 C3 107.6(3) . .
C5 C4 Fe1 69.61(17) . .
C3 C4 Fe1 69.78(17) . .
C5 C4 H3 126.2 . .
C3 C4 H3 126.2 . .
Fe1 C4 H3 126.0 . .
C4 C5 C1 109.0(3) . .
C4 C5 Fe1 69.74(17) . .
C1 C5 Fe1 70.41(16) . .
C4 C5 H4 125.5 . .
C1 C5 H4 125.5 . .
Fe1 C5 H4 125.9 . .
C9 Fe1 C10 40.9(2) . .
C9 Fe1 C6 67.8(2) . .
C10 Fe1 C6 40.5(2) . .
C9 Fe1 C5 128.6(2) . .
C10 Fe1 C5 167.5(3) . .
C6 Fe1 C5 150.33(19) . .
C9 Fe1 C8 39.94(18) . .
C10 Fe1 C8 67.44(19) . .
C6 Fe1 C8 66.49(16) . .
C5 Fe1 C8 108.67(15) . .
C9 Fe1 C4 107.15(19) . .
C10 Fe1 C4 129.2(2) . .
C6 Fe1 C4 168.72(18) . .
C5 Fe1 C4 40.65(12) . .
C8 Fe1 C4 116.66(15) . .
C9 Fe1 C2 149.96(19) . .
C10 Fe1 C2 117.7(2) . .
C6 Fe1 C2 110.66(15) . .
C5 Fe1 C2 68.29(12) . .
C8 Fe1 C2 169.24(14) . .
C4 Fe1 C2 68.29(13) . .
C9 Fe1 C3 116.68(16) . .
C10 Fe1 C3 108.69(16) . .
C6 Fe1 C3 131.46(16) . .
C5 Fe1 C3 68.15(12) . .
C8 Fe1 C3 149.32(15) . .
C4 Fe1 C3 40.61(13) . .
C2 Fe1 C3 40.33(12) . .
C9 Fe1 C7 66.80(16) . .
C10 Fe1 C7 66.88(17) . .
C6 Fe1 C7 39.11(16) . .
C5 Fe1 C7 118.28(13) . .
C8 Fe1 C7 39.29(14) . .
C4 Fe1 C7 149.58(14) . .
C2 Fe1 C7 132.09(13) . .
C3 Fe1 C7 169.49(14) . .
C9 Fe1 C1 167.4(2) . .
C10 Fe1 C1 150.7(3) . .
C6 Fe1 C1 118.31(18) . .
C5 Fe1 C1 40.81(12) . .
C8 Fe1 C1 130.14(15) . .
C4 Fe1 C1 68.81(12) . .
C2 Fe1 C1 40.94(11) . .
C3 Fe1 C1 68.56(12) . .
C7 Fe1 C1 110.25(12) . .
C7 C6 C10 108.1(4) . .
C7 C6 Fe1 71.1(2) . .
C10 C6 Fe1 69.1(3) . .
C7 C6 H5 126.0 . .
C10 C6 H5 126.0 . .
Fe1 C6 H5 125.5 . .
C6 C7 C8 109.0(4) . .
C6 C7 Fe1 69.8(2) . .
C8 C7 Fe1 69.8(2) . .
C6 C7 H6 125.5 . .
C8 C7 H6 125.5 . .
Fe1 C7 H6 126.5 . .
C7 C8 C9 108.4(4) . .
C7 C8 Fe1 70.92(19) . .
C9 C8 Fe1 69.0(2) . .
C7 C8 H7 125.8 . .
C9 C8 H7 125.8 . .
Fe1 C8 H7 125.9 . .
C8 C9 C10 107.7(4) . .
C8 C9 Fe1 71.1(2) . .
C10 C9 Fe1 69.9(2) . .
C8 C9 H8 126.2 . .
C10 C9 H8 126.2 . .
Fe1 C9 H8 124.5 . .
C6 C10 C9 106.9(4) . .
C6 C10 Fe1 70.5(2) . .
C9 C10 Fe1 69.3(3) . .
C6 C10 H9 126.6 . .
C9 C10 H9 126.6 . .
Fe1 C10 H9 125.3 . .
C12 C11 C16 119.0(3) . .
C12 C11 Si1 118.6(2) . .
C16 C11 Si1 121.4(2) . .
C13 C12 C11 119.4(3) . .
C13 C12 C17 118.8(3) . .
C11 C12 C17 121.7(3) . .
C14 C13 C12 121.8(3) . .
C14 C13 H10 119.1 . .
C12 C13 H10 119.1 . .
C15 C14 C13 117.8(3) . .
C15 C14 C18 121.4(3) . .
C13 C14 C18 120.7(3) . .
C14 C15 C16 122.6(3) . .
C14 C15 H11 118.7 . .
C16 C15 H11 118.7 . .
C15 C16 C11 119.2(3) . .
C15 C16 C19 118.8(2) . .
C11 C16 C19 122.0(2) . .
C12 C17 C21 112.0(2) . .
C12 C17 C20 112.2(2) . .
C21 C17 C20 111.0(2) . .
C12 C17 H12 107.1 . .
C21 C17 H12 107.1 . .
C20 C17 H12 107.1 . .
C14 C18 C22 112.4(3) . .
C14 C18 C23 110.2(3) . .
C22 C18 C23 110.9(3) . .
C14 C18 H13 107.7 . .
C22 C18 H13 107.7 . .
C23 C18 H13 107.7 . .
C25 C19 C16 111.9(2) . .
C25 C19 C24 111.2(2) . .
C16 C19 C24 111.1(2) . .
C25 C19 H14 107.5 . .
C16 C19 H14 107.5 . .
C24 C19 H14 107.5 . .
C17 C20 H15 109.5 . .
C17 C20 H16 109.5 . .
H15 C20 H16 109.5 . .
C17 C20 H17 109.5 . .
H15 C20 H17 109.5 . .
H16 C20 H17 109.5 . .
C17 C21 H18 109.5 . .
C17 C21 H19 109.5 . .
H18 C21 H19 109.5 . .
C17 C21 H20 109.5 . .
H18 C21 H20 109.5 . .
H19 C21 H20 109.5 . .
C18 C22 H21 109.5 . .
C18 C22 H22 109.5 . .
H21 C22 H22 109.5 . .
C18 C22 H23 109.5 . .
H21 C22 H23 109.5 . .
H22 C22 H23 109.5 . .
C18 C23 H24 109.5 . .
C18 C23 H25 109.5 . .
H24 C23 H25 109.5 . .
C18 C23 H26 109.5 . .
H24 C23 H26 109.5 . .
H25 C23 H26 109.5 . .
C19 C24 H27 109.5 . .
C19 C24 H28 109.5 . .
H27 C24 H28 109.5 . .
C19 C24 H29 109.5 . .
H27 C24 H29 109.5 . .
H28 C24 H29 109.5 . .
C19 C25 H30 109.5 . .
C19 C25 H31 109.5 . .
H30 C25 H31 109.5 . .
C19 C25 H32 109.5 . .
H30 C25 H32 109.5 . .
H31 C25 H32 109.5 . .
C26 O1 C26 108.3(9) 2 .
C27 C26 O1 104.0(8) . .
C27 C26 H33 111.0 . .
O1 C26 H33 111.0 . .
C27 C26 H34 111.0 . .
O1 C26 H34 111.0 . .
H33 C26 H34 109.0 . .
C26 C27 C27 108.6(5) . 2
C26 C27 H35 110.0 . .
C27 C27 H35 110.0 2 .
C26 C27 H36 110.0 . .
C27 C27 H36 110.0 2 .
H35 C27 H36 108.4 . .

loop_
_geom_bond_atom_site_label_1
_geom_bond_atom_site_label_2
_geom_bond_distance
_geom_bond_site_symmetry_2
Si1 C1 1.848(3) .
Si1 C11 1.880(3) .
Si1 Si1 2.1733(15) 7_556
C1 C5 1.430(4) .
C1 C2 1.435(4) .
C1 Fe1 2.061(3) .
C2 C3 1.408(4) .
C2 Fe1 2.043(3) .
C2 H1 0.9500 .
C3 C4 1.417(4) .
C3 Fe1 2.043(3) .
C3 H2 0.9500 .
C4 C5 1.417(4) .
C4 Fe1 2.041(3) .
C4 H3 0.9500 .
C5 Fe1 2.039(3) .
C5 H4 0.9500 .
Fe1 C9 2.012(4) .
Fe1 C10 2.020(4) .
Fe1 C6 2.038(4) .
Fe1 C8 2.040(3) .
Fe1 C7 2.054(3) .
C6 C7 1.370(5) .
C6 C10 1.404(8) .
C6 H5 0.9500 .
C7 C8 1.377(5) .
C7 H6 0.9500 .
C8 C9 1.384(6) .
C8 H7 0.9500 .
C9 C10 1.408(8) .
C9 H8 0.9500 .
C10 H9 0.9500 .
C11 C12 1.411(4) .
C11 C16 1.412(4) .
C12 C13 1.398(4) .
C12 C17 1.518(4) .
C13 C14 1.393(4) .
C13 H10 0.9500 .
C14 C15 1.385(4) .
C14 C18 1.516(4) .
C15 C16 1.390(4) .
C15 H11 0.9500 .
C16 C19 1.526(4) .
C17 C21 1.527(4) .
C17 C20 1.531(4) .
C17 H12 1.0000 .
C18 C22 1.522(5) .
C18 C23 1.527(4) .
C18 H13 1.0000 .
C19 C25 1.522(4) .
C19 C24 1.534(4) .
C19 H14 1.0000 .
C20 H15 0.9800 .
C20 H16 0.9800 .
C20 H17 0.9800 .
C21 H18 0.9800 .
C21 H19 0.9800 .
C21 H20 0.9800 .
C22 H21 0.9800 .
C22 H22 0.9800 .
C22 H23 0.9800 .
C23 H24 0.9800 .
C23 H25 0.9800 .
C23 H26 0.9800 .
C24 H27 0.9800 .
C24 H28 0.9800 .
C24 H29 0.9800 .
C25 H30 0.9800 .
C25 H31 0.9800 .
C25 H32 0.9800 .
O1 C26 1.481(8) 2
O1 C26 1.481(8) .
C26 C27 1.399(11) .
C26 H33 0.9900 .
C26 H34 0.9900 .
C27 C27 1.425(19) 2
C27 H35 0.9900 .
C27 H36 0.9900 .

loop_
_geom_torsion_atom_site_label_1
_geom_torsion_atom_site_label_2
_geom_torsion_atom_site_label_3
_geom_torsion_atom_site_label_4
_geom_torsion
_geom_torsion_site_symmetry_1
_geom_torsion_site_symmetry_4
C11 Si1 C1 C5 169.9(2) . .
Si1 Si1 C1 C5 -42.1(3) 7_556 .
C11 Si1 C1 C2 -5.5(3) . .
Si1 Si1 C1 C2 142.5(2) 7_556 .
C11 Si1 C1 Fe1 83.3(2) . .
Si1 Si1 C1 Fe1 -128.70(14) 7_556 .
C5 C1 C2 C3 0.5(3) . .
Si1 C1 C2 C3 176.6(2) . .
Fe1 C1 C2 C3 59.4(2) . .
C5 C1 C2 Fe1 -58.89(19) . .
Si1 C1 C2 Fe1 117.2(2) . .
C1 C2 C3 C4 -0.5(3) . .
Fe1 C2 C3 C4 59.1(2) . .
C1 C2 C3 Fe1 -59.63(19) . .
C2 C3 C4 C5 0.3(3) . .
Fe1 C3 C4 C5 59.6(2) . .
C2 C3 C4 Fe1 -59.2(2) . .
C3 C4 C5 C1 0.0(4) . .
Fe1 C4 C5 C1 59.7(2) . .
C3 C4 C5 Fe1 -59.7(2) . .
C2 C1 C5 C4 -0.3(3) . .
Si1 C1 C5 C4 -176.5(2) . .
Fe1 C1 C5 C4 -59.2(2) . .
C2 C1 C5 Fe1 58.95(19) . .
Si1 C1 C5 Fe1 -117.3(2) . .
C4 C5 Fe1 C9 -69.5(3) . .
C1 C5 Fe1 C9 170.6(2) . .
C4 C5 Fe1 C10 -39.8(8) . .
C1 C5 Fe1 C10 -159.7(7) . .
C4 C5 Fe1 C6 175.4(3) . .
C1 C5 Fe1 C6 55.5(4) . .
C4 C5 Fe1 C8 -109.5(2) . .
C1 C5 Fe1 C8 130.53(19) . .
C1 C5 Fe1 C4 -120.0(3) . .
C4 C5 Fe1 C2 81.5(2) . .
C1 C5 Fe1 C2 -38.47(17) . .
C4 C5 Fe1 C3 37.94(19) . .
C1 C5 Fe1 C3 -82.05(19) . .
C4 C5 Fe1 C7 -151.2(2) . .
C1 C5 Fe1 C7 88.8(2) . .
C4 C5 Fe1 C1 120.0(3) . .
C5 C4 Fe1 C9 130.0(3) . .
C3 C4 Fe1 C9 -111.2(3) . .
C5 C4 Fe1 C10 169.7(3) . .
C3 C4 Fe1 C10 -71.6(3) . .
C5 C4 Fe1 C6 -168.4(8) . .
C3 C4 Fe1 C6 -49.7(9) . .
C3 C4 Fe1 C5 118.7(3) . .
C5 C4 Fe1 C8 88.0(2) . .
C3 C4 Fe1 C8 -153.3(2) . .
C5 C4 Fe1 C2 -81.5(2) . .
C3 C4 Fe1 C2 37.23(18) . .
C5 C4 Fe1 C3 -118.7(3) . .
C5 C4 Fe1 C7 56.8(3) . .
C3 C4 Fe1 C7 175.5(2) . .
C5 C4 Fe1 C1 -37.38(19) . .
C3 C4 Fe1 C1 81.36(19) . .
C3 C2 Fe1 C9 49.4(5) . .
C1 C2 Fe1 C9 169.1(4) . .
C3 C2 Fe1 C10 86.5(3) . .
C1 C2 Fe1 C10 -153.7(3) . .
C3 C2 Fe1 C6 130.5(2) . .
C1 C2 Fe1 C6 -109.8(2) . .
C3 C2 Fe1 C5 -81.38(19) . .
C1 C2 Fe1 C5 38.35(17) . .
C3 C2 Fe1 C8 -156.9(8) . .
C1 C2 Fe1 C8 -37.2(8) . .
C3 C2 Fe1 C4 -37.48(18) . .
C1 C2 Fe1 C4 82.26(18) . .
C1 C2 Fe1 C3 119.7(2) . .
C3 C2 Fe1 C7 169.50(19) . .
C1 C2 Fe1 C7 -70.8(2) . .
C3 C2 Fe1 C1 -119.7(2) . .
C2 C3 Fe1 C9 -154.8(3) . .
C4 C3 Fe1 C9 85.5(3) . .
C2 C3 Fe1 C10 -111.2(3) . .
C4 C3 Fe1 C10 129.1(3) . .
C2 C3 Fe1 C6 -71.8(3) . .
C4 C3 Fe1 C6 168.5(3) . .
C2 C3 Fe1 C5 81.74(19) . .
C4 C3 Fe1 C5 -37.97(18) . .
C2 C3 Fe1 C8 171.8(3) . .
C4 C3 Fe1 C8 52.0(4) . .
C2 C3 Fe1 C4 119.7(3) . .
C4 C3 Fe1 C2 -119.7(3) . .
C2 C3 Fe1 C7 -47.8(8) . .
C4 C3 Fe1 C7 -167.6(6) . .
C2 C3 Fe1 C1 37.68(17) . .
C4 C3 Fe1 C1 -82.04(19) . .
C5 C1 Fe1 C9 -36.1(8) . .
C2 C1 Fe1 C9 -154.3(7) . .
Si1 C1 Fe1 C9 82.8(7) . .
C5 C1 Fe1 C10 171.2(3) . .
C2 C1 Fe1 C10 53.1(4) . .
Si1 C1 Fe1 C10 -69.9(4) . .
C5 C1 Fe1 C6 -152.4(2) . .
C2 C1 Fe1 C6 89.5(2) . .
Si1 C1 Fe1 C6 -33.5(2) . .
C2 C1 Fe1 C5 -118.1(2) . .
Si1 C1 Fe1 C5 118.9(3) . .
C5 C1 Fe1 C8 -70.4(2) . .
C2 C1 Fe1 C8 171.5(2) . .
Si1 C1 Fe1 C8 48.6(3) . .
C5 C1 Fe1 C4 37.23(19) . .
C2 C1 Fe1 C4 -80.88(19) . .
Si1 C1 Fe1 C4 156.2(2) . .
C5 C1 Fe1 C2 118.1(2) . .
Si1 C1 Fe1 C2 -122.9(3) . .
C5 C1 Fe1 C3 80.97(19) . .
C2 C1 Fe1 C3 -37.14(17) . .
Si1 C1 Fe1 C3 -160.1(2) . .
C5 C1 Fe1 C7 -110.2(2) . .
C2 C1 Fe1 C7 131.68(18) . .
Si1 C1 Fe1 C7 8.7(2) . .
C9 Fe1 C6 C7 -80.1(3) . .
C10 Fe1 C6 C7 -118.9(4) . .
C5 Fe1 C6 C7 50.1(4) . .
C8 Fe1 C6 C7 -36.6(2) . .
C4 Fe1 C6 C7 -145.3(7) . .
C2 Fe1 C6 C7 132.2(2) . .
C3 Fe1 C6 C7 173.3(2) . .
C1 Fe1 C6 C7 87.8(3) . .
C9 Fe1 C6 C10 38.8(3) . .
C5 Fe1 C6 C10 168.9(3) . .
C8 Fe1 C6 C10 82.3(3) . .
C4 Fe1 C6 C10 -26.4(9) . .
C2 Fe1 C6 C10 -108.9(3) . .
C3 Fe1 C6 C10 -67.9(4) . .
C7 Fe1 C6 C10 118.9(4) . .
C1 Fe1 C6 C10 -153.4(3) . .
C10 C6 C7 C8 -0.4(4) . .
Fe1 C6 C7 C8 59.0(3) . .
C10 C6 C7 Fe1 -59.4(3) . .
C9 Fe1 C7 C6 82.8(3) . .
C10 Fe1 C7 C6 38.2(3) . .
C5 Fe1 C7 C6 -154.5(3) . .
C8 Fe1 C7 C6 120.3(4) . .
C4 Fe1 C7 C6 167.3(3) . .
C2 Fe1 C7 C6 -69.1(3) . .
C3 Fe1 C7 C6 -28.8(8) . .
C1 Fe1 C7 C6 -110.3(3) . .
C9 Fe1 C7 C8 -37.5(3) . .
C10 Fe1 C7 C8 -82.1(3) . .
C6 Fe1 C7 C8 -120.3(4) . .
C5 Fe1 C7 C8 85.2(3) . .
C4 Fe1 C7 C8 47.0(4) . .
C2 Fe1 C7 C8 170.6(2) . .
C3 Fe1 C7 C8 -149.1(7) . .
C1 Fe1 C7 C8 129.4(2) . .
C6 C7 C8 C9 0.0(4) . .
Fe1 C7 C8 C9 59.0(3) . .
C6 C7 C8 Fe1 -59.0(3) . .
C9 Fe1 C8 C7 119.4(4) . .
C10 Fe1 C8 C7 80.6(3) . .
C6 Fe1 C8 C7 36.4(3) . .
C5 Fe1 C8 C7 -112.1(2) . .
C4 Fe1 C8 C7 -155.5(2) . .
C2 Fe1 C8 C7 -40.4(9) . .
C3 Fe1 C8 C7 169.4(2) . .
C1 Fe1 C8 C7 -71.6(3) . .
C10 Fe1 C8 C9 -38.8(4) . .
C6 Fe1 C8 C9 -82.9(4) . .
C5 Fe1 C8 C9 128.5(3) . .
C4 Fe1 C8 C9 85.1(4) . .
C2 Fe1 C8 C9 -159.8(7) . .
C3 Fe1 C8 C9 50.0(5) . .
C7 Fe1 C8 C9 -119.4(4) . .
C1 Fe1 C8 C9 169.0(3) . .
C7 C8 C9 C10 0.4(5) . .
Fe1 C8 C9 C10 60.6(3) . .
C7 C8 C9 Fe1 -60.2(3) . .
C10 Fe1 C9 C8 117.8(4) . .
C6 Fe1 C9 C8 79.4(3) . .
C5 Fe1 C9 C8 -71.6(3) . .
C4 Fe1 C9 C8 -111.3(3) . .
C2 Fe1 C9 C8 172.6(3) . .
C3 Fe1 C9 C8 -154.0(3) . .
C7 Fe1 C9 C8 36.9(3) . .
C1 Fe1 C9 C8 -42.0(9) . .
C6 Fe1 C9 C10 -38.4(3) . .
C5 Fe1 C9 C10 170.6(3) . .
C8 Fe1 C9 C10 -117.8(4) . .
C4 Fe1 C9 C10 130.9(3) . .
C2 Fe1 C9 C10 54.8(5) . .
C3 Fe1 C9 C10 88.1(3) . .
C7 Fe1 C9 C10 -80.9(3) . .
C1 Fe1 C9 C10 -159.9(7) . .
C7 C6 C10 C9 0.7(5) . .
Fe1 C6 C10 C9 -60.0(3) . .
C7 C6 C10 Fe1 60.6(3) . .
C8 C9 C10 C6 -0.7(5) . .
Fe1 C9 C10 C6 60.7(3) . .
C8 C9 C10 Fe1 -61.4(3) . .
C9 Fe1 C10 C6 -117.7(4) . .
C5 Fe1 C10 C6 -153.9(6) . .
C8 Fe1 C10 C6 -79.7(3) . .
C4 Fe1 C10 C6 173.5(2) . .
C2 Fe1 C10 C6 89.9(3) . .
C3 Fe1 C10 C6 132.9(3) . .
C7 Fe1 C10 C6 -36.9(2) . .
C1 Fe1 C10 C6 53.6(4) . .
C6 Fe1 C10 C9 117.7(4) . .
C5 Fe1 C10 C9 -36.3(8) . .
C8 Fe1 C10 C9 37.9(3) . .
C4 Fe1 C10 C9 -68.8(3) . .
C2 Fe1 C10 C9 -152.5(2) . .
C3 Fe1 C10 C9 -109.5(3) . .
C7 Fe1 C10 C9 80.7(3) . .
C1 Fe1 C10 C9 171.2(3) . .
C1 Si1 C11 C12 -119.4(2) . .
Si1 Si1 C11 C12 91.7(2) 7_556 .
C1 Si1 C11 C16 72.1(3) . .
Si1 Si1 C11 C16 -76.8(2) 7_556 .
C16 C11 C12 C13 3.3(4) . .
Si1 C11 C12 C13 -165.5(2) . .
C16 C11 C12 C17 -177.5(2) . .
Si1 C11 C12 C17 13.7(3) . .
C11 C12 C13 C14 -0.3(4) . .
C17 C12 C13 C14 -179.5(3) . .
C12 C13 C14 C15 -2.2(4) . .
C12 C13 C14 C18 175.8(3) . .
C13 C14 C15 C16 1.7(4) . .
C18 C14 C15 C16 -176.3(3) . .
C14 C15 C16 C11 1.3(4) . .
C14 C15 C16 C19 -179.6(3) . .
C12 C11 C16 C15 -3.8(4) . .
Si1 C11 C16 C15 164.7(2) . .
C12 C11 C16 C19 177.1(2) . .
Si1 C11 C16 C19 -14.4(4) . .
C13 C12 C17 C21 68.9(3) . .
C11 C12 C17 C21 -110.3(3) . .
C13 C12 C17 C20 -56.7(3) . .
C11 C12 C17 C20 124.1(3) . .
C15 C14 C18 C22 -123.4(3) . .
C13 C14 C18 C22 58.6(4) . .
C15 C14 C18 C23 112.3(3) . .
C13 C14 C18 C23 -65.7(4) . .
C15 C16 C19 C25 -67.3(3) . .
C11 C16 C19 C25 111.8(3) . .
C15 C16 C19 C24 57.6(3) . .
C11 C16 C19 C24 -123.3(3) . .
C26 O1 C26 C27 -7.9(5) 2 .
O1 C26 C27 C27 21.0(14) . 2
